data_4342110
loop_
_publ_author_name
'Parker, T. Gannon'
'Chown, Amanda L.'
'Beehler, Austin'
'Pubbi, Divya'
'Cross, Justin N.'
'Albrecht-Schmitt, Thomas E'

_publ_section_title
;
 Ionothermal Synthesis of Tetranuclear Borate Clusters Containing f- and
 p-Block Metals.
;
_journal_issue 2
_journal_name_full 'Inorganic chemistry'
_journal_page_first 570
_journal_page_last 575
_journal_paper_doi 10.1021/ic502461d
_journal_volume 54
_journal_year 2015
_chemical_formula_moiety 'B22 Gd4 O36, (H2 O)13, (O H)6'
_chemical_formula_sum 'B22 Gd4 H32 O55'
_chemical_formula_weight 1779.08
_chemical_name_systematic
; 
 ? 
;
_space_group_IT_number 197
_symmetry_cell_setting cubic
_symmetry_space_group_name_Hall 'I 2 2 3'
_symmetry_space_group_name_H-M 'I 2 3'
_atom_sites_solution_hydrogens notdet
_atom_sites_solution_primary direct
_atom_sites_solution_secondary difmap
_audit_creation_method SHELXL-97
_cell_angle_alpha 90.00
_cell_angle_beta 90.00
_cell_angle_gamma 90.00
_cell_formula_units_Z 2
_cell_length_a 17.8931(8)
_cell_length_b 17.8931(8)
_cell_length_c 17.8931(8)
_cell_measurement_reflns_used 2611
_cell_measurement_temperature 100(2)
_cell_measurement_theta_max 29.16
_cell_measurement_theta_min 2.79
_cell_volume 5728.7(4)
_computing_cell_refinement 'SAINT (Bruker, 1999)'
_computing_data_collection 'SMART (Bruker, 2000)'
_computing_data_reduction 'SAINT (Bruker, 1999)'
_computing_molecular_graphics 'SHELXP-97 (Sheldrick, 1997), CrystalMaker (Kohn, 1995)'
_computing_publication_material 'publCIF (Westrip, 2010)'
_computing_structure_refinement 'SHELXL-97 (Sheldrick, 1997)'
_computing_structure_solution 'SHELXS-97 (Sheldrick, 1997)'
_diffrn_ambient_temperature 100(2)
_diffrn_measured_fraction_theta_full 0.999
_diffrn_measured_fraction_theta_max 0.999
_diffrn_measurement_device_type 'Bruker D8 Quest'
_diffrn_measurement_method '0.5\% wide \w exposures'
_diffrn_radiation_monochromator graphite
_diffrn_radiation_source 'I\ms microfocused'
_diffrn_radiation_type MoK\a
_diffrn_radiation_wavelength 0.71073
_diffrn_reflns_av_R_equivalents 0.1043
_diffrn_reflns_av_sigmaI/netI 0.0254
_diffrn_reflns_limit_h_max 24
_diffrn_reflns_limit_h_min -24
_diffrn_reflns_limit_k_max 24
_diffrn_reflns_limit_k_min -24
_diffrn_reflns_limit_l_max 24
_diffrn_reflns_limit_l_min -24
_diffrn_reflns_number 49573
_diffrn_reflns_theta_full 29.16
_diffrn_reflns_theta_max 29.16
_diffrn_reflns_theta_min 2.79
_exptl_absorpt_coefficient_mu 2.344
_exptl_absorpt_correction_T_max 0.495
_exptl_absorpt_correction_T_min 0.407
_exptl_absorpt_correction_type multi-scan
_exptl_absorpt_process_details sheltxprep
_exptl_crystal_colour Colorless
_exptl_crystal_density_diffrn 1.031
_exptl_crystal_density_method 'not measured'
_exptl_crystal_description Prismatic
_exptl_crystal_F_000 1676
_exptl_crystal_size_max 0.4
_exptl_crystal_size_mid 0.35
_exptl_crystal_size_min 0.3
_platon_squeeze_details
;
;
_refine_diff_density_max 1.408
_refine_diff_density_min -0.742
_refine_diff_density_rms 0.155
_refine_ls_abs_structure_details 'Flack H D (1983), Acta Cryst. A39, 876-881'
_refine_ls_abs_structure_Flack 0.06(5)
_refine_ls_extinction_method none
_refine_ls_goodness_of_fit_ref 1.057
_refine_ls_hydrogen_treatment noref
_refine_ls_matrix_type full
_refine_ls_number_parameters 78
_refine_ls_number_reflns 2611
_refine_ls_number_restraints 0
_refine_ls_restrained_S_all 1.057
_refine_ls_R_factor_all 0.0618
_refine_ls_R_factor_gt 0.0604
_refine_ls_shift/su_max 0.000
_refine_ls_shift/su_mean 0.000
_refine_ls_structure_factor_coef Fsqd
_refine_ls_weighting_details 'calc w=1/[\s^2^(Fo^2^)+(0.1337P)^2^+3.7523P] where P=(Fo^2^+2Fc^2^)/3'
_refine_ls_weighting_scheme calc
_refine_ls_wR_factor_gt 0.1676
_refine_ls_wR_factor_ref 0.1689
_reflns_number_gt 2473
_reflns_number_total 2611
_reflns_threshold_expression >2sigma(I)
_cod_data_source_file ic502461d_si_002.cif
_cod_data_source_block g9
_cod_depositor_comments
;
The following automatic conversions were performed:

'_symmetry_cell_setting' value 'Cubic' changed to 'cubic' according
to
/home/saulius/struct/COD-crude-data--automatic-downloads/rss-feeds/ACS/lib/dictionaries/cif_core.dic
dictionary named 'cif_core.dic' version 2.4.2 from 2011-04-26.

Automatic conversion script
Id: cif_fix_values 2935 2014-11-11 08:27:57Z andrius 

 Adding full bibliography for 4342104--4342112.cif.
;
_cod_database_code 4342110

loop_
_symmetry_equiv_pos_as_xyz
'x, y, z'
'-x, -y, z'
'-x, y, -z'
'x, -y, -z'
'z, x, y'
'z, -x, -y'
'-z, -x, y'
'-z, x, -y'
'y, z, x'
'-y, z, -x'
'y, -z, -x'
'-y, -z, x'
'x+1/2, y+1/2, z+1/2'
'-x+1/2, -y+1/2, z+1/2'
'-x+1/2, y+1/2, -z+1/2'
'x+1/2, -y+1/2, -z+1/2'
'z+1/2, x+1/2, y+1/2'
'z+1/2, -x+1/2, -y+1/2'
'-z+1/2, -x+1/2, y+1/2'
'-z+1/2, x+1/2, -y+1/2'
'y+1/2, z+1/2, x+1/2'
'-y+1/2, z+1/2, -x+1/2'
'y+1/2, -z+1/2, -x+1/2'
'-y+1/2, -z+1/2, x+1/2'

loop_
_atom_site_label
_atom_site_type_symbol
_atom_site_fract_x
_atom_site_fract_y
_atom_site_fract_z
_atom_site_U_iso_or_equiv
_atom_site_adp_type
_atom_site_occupancy
_atom_site_symmetry_multiplicity
_atom_site_calc_flag
_atom_site_refinement_flags
_atom_site_disorder_assembly
_atom_site_disorder_group
Gd1 Gd 0.884708(12) 0.115292(12) 0.115292(12) 0.0509(2) Uani 1 3 d S . .
O1 O 0.9228(4) 0.2200(4) 0.2199(4) 0.0727(14) Uiso 1 1 d . . .
B3 B 1.0627(8) 0.0627(8) 0.0627(8) 0.080(6) Uani 1 3 d S . .
O6 O 1.0000 0.0000 0.0000 0.064(4) Uani 1 12 d S . .
B2 B 1.0000 0.0000 0.1671(4) 0.059(3) Uani 1 2 d S . .
O3 O 1.0000 0.0000 0.3255(4) 0.097(4) Uani 1 2 d S . .
O4 O 0.9339(6) 0.0135(6) 0.2129(6) 0.062(3) Uiso 0.518(16) 1 d P A 1
O5 O 1.0115(4) 0.0652(5) 0.1199(5) 0.040(2) Uani 0.437(16) 1 d P A 1
O2 O 0.8732(8) 0.0348(11) 0.3338(6) 0.099(6) Uani 0.506(17) 1 d P A 1
B1 B 0.9326(13) 0.0333(13) 0.2912(12) 0.076(7) Uiso 0.53(4) 1 d P A 1
O5' O 1.0658(5) 0.0115(5) 0.1209(4) 0.049(2) Uani 0.482(16) 1 d P . 2
O4' O 0.9870(6) 0.0669(6) 0.2112(6) 0.070(3) Uiso 0.563(16) 1 d P A 2
O2' O 0.9646(12) 0.1279(10) 0.3353(7) 0.104(6) Uani 0.494(17) 1 d P A 2
B1' B 0.9690(14) 0.0675(14) 0.2902(13) 0.072(7) Uiso 0.47(4) 1 d P A 2

loop_
_atom_site_aniso_label
_atom_site_aniso_U_11
_atom_site_aniso_U_22
_atom_site_aniso_U_33
_atom_site_aniso_U_23
_atom_site_aniso_U_13
_atom_site_aniso_U_12
Gd1 0.0509(2) 0.0509(2) 0.0509(2) -0.01029(10) 0.01029(10) 0.01029(10)
B3 0.080(6) 0.080(6) 0.080(6) 0.048(7) 0.048(7) 0.048(7)
O6 0.064(4) 0.064(4) 0.064(4) 0.000 0.000 0.000
B2 0.075(6) 0.086(7) 0.017(3) 0.000 0.000 0.009(5)
O3 0.140(9) 0.124(8) 0.028(3) 0.000 0.000 0.065(7)
O5 0.038(4) 0.048(4) 0.035(4) -0.015(3) -0.013(3) -0.003(3)
O2 0.085(8) 0.165(16) 0.048(5) 0.007(7) -0.008(5) 0.034(9)
O5' 0.059(5) 0.051(4) 0.036(4) -0.013(3) -0.018(3) 0.006(3)
O2' 0.155(16) 0.097(10) 0.059(7) 0.000(7) -0.013(8) 0.011(10)

loop_
_atom_type_symbol
_atom_type_description
_atom_type_scat_dispersion_real
_atom_type_scat_dispersion_imag
_atom_type_scat_source
B B 0.0013 0.0007 'International Tables Vol C Tables 4.2.6.8 and 6.1.1.4'
O O 0.0106 0.0060 'International Tables Vol C Tables 4.2.6.8 and 6.1.1.4'
Gd Gd -0.1653 3.9035 'International Tables Vol C Tables 4.2.6.8 and 6.1.1.4'
H H 0.0000 0.0000 'International Tables Vol C Tables 4.2.6.8 and 6.1.1.4'

loop_
_geom_angle_atom_site_label_1
_geom_angle_atom_site_label_2
_geom_angle_atom_site_label_3
_geom_angle
_geom_angle_site_symmetry_1
_geom_angle_site_symmetry_3
O5' Gd1 O5' 73.5(3) 8_645 9_654
O5' Gd1 O5' 73.5(3) 8_645 2_755
O5' Gd1 O5' 73.5(3) 9_654 2_755
O5' Gd1 O5 47.1(3) 8_645 7_665
O5' Gd1 O5 86.4(2) 9_654 7_665
O5' Gd1 O5 33.1(3) 2_755 7_665
O5' Gd1 O5 86.4(2) 8_645 .
O5' Gd1 O5 33.1(3) 9_654 .
O5' Gd1 O5 47.1(3) 2_755 .
O5 Gd1 O5 72.7(3) 7_665 .
O5' Gd1 O5 33.1(3) 8_645 10_656
O5' Gd1 O5 47.1(3) 9_654 10_656
O5' Gd1 O5 86.4(2) 2_755 10_656
O5 Gd1 O5 72.7(3) 7_665 10_656
O5 Gd1 O5 72.7(3) . 10_656
O5' Gd1 O4' 54.5(3) 8_645 7_665
O5' Gd1 O4' 120.8(3) 9_654 7_665
O5' Gd1 O4' 66.8(3) 2_755 7_665
O5 Gd1 O4' 38.5(3) 7_665 7_665
O5 Gd1 O4' 111.0(3) . 7_665
O5 Gd1 O4' 87.6(3) 10_656 7_665
O5' Gd1 O4' 120.8(3) 8_645 .
O5' Gd1 O4' 66.8(3) 9_654 .
O5' Gd1 O4' 54.5(3) 2_755 .
O5 Gd1 O4' 87.6(3) 7_665 .
O5 Gd1 O4' 38.5(3) . .
O5 Gd1 O4' 111.0(3) 10_656 .
O4' Gd1 O4' 115.58(16) 7_665 .
O5' Gd1 O4' 66.8(3) 8_645 10_656
O5' Gd1 O4' 54.5(3) 9_654 10_656
O5' Gd1 O4' 120.8(3) 2_755 10_656
O5 Gd1 O4' 111.0(3) 7_665 10_656
O5 Gd1 O4' 87.6(3) . 10_656
O5 Gd1 O4' 38.5(3) 10_656 10_656
O4' Gd1 O4' 115.58(16) 7_665 10_656
O4' Gd1 O4' 115.58(16) . 10_656
O5' Gd1 O4 38.7(3) 8_645 7_665
O5' Gd1 O4 112.0(3) 9_654 7_665
O5' Gd1 O4 87.6(3) 2_755 7_665
O5 Gd1 O4 54.7(3) 7_665 7_665
O5 Gd1 O4 120.6(3) . 7_665
O5 Gd1 O4 67.5(3) 10_656 7_665
O4' Gd1 O4 29.3(4) 7_665 7_665
O4' Gd1 O4 141.6(4) . 7_665
O4' Gd1 O4 87.5(3) 10_656 7_665
O5' Gd1 O4 87.6(3) 8_645 10_656
O5' Gd1 O4 38.7(3) 9_654 10_656
O5' Gd1 O4 112.0(3) 2_755 10_656
O5 Gd1 O4 120.6(3) 7_665 10_656
O5 Gd1 O4 67.5(3) . 10_656
O5 Gd1 O4 54.7(3) 10_656 10_656
O4' Gd1 O4 141.6(4) 7_665 10_656
O4' Gd1 O4 87.5(3) . 10_656
O4' Gd1 O4 29.3(4) 10_656 10_656
O4 Gd1 O4 115.86(15) 7_665 10_656
O5' Gd1 O4 112.0(3) 8_645 .
O5' Gd1 O4 87.6(3) 9_654 .
O5' Gd1 O4 38.7(3) 2_755 .
O5 Gd1 O4 67.5(3) 7_665 .
O5 Gd1 O4 54.7(3) . .
O5 Gd1 O4 120.6(3) 10_656 .
O4' Gd1 O4 87.5(3) 7_665 .
O4' Gd1 O4 29.3(4) . .
O4' Gd1 O4 141.6(4) 10_656 .
O4 Gd1 O4 115.86(15) 7_665 .
O4 Gd1 O4 115.86(15) 10_656 .
O5 B3 O5 119.6(2) 9_654 5_645
O5 B3 O5 119.6(2) 9_654 .
O5 B3 O5 119.6(2) 5_645 .
O5 B3 O5' 59.3(5) 9_654 9_654
O5 B3 O5' 172(2) 5_645 9_654
O5 B3 O5' 60.4(5) . 9_654
O5 B3 O5' 172(2) 9_654 .
O5 B3 O5' 60.4(5) 5_645 .
O5 B3 O5' 59.3(5) . .
O5' B3 O5' 119.4(3) 9_654 .
O5 B3 O5' 60.4(5) 9_654 5_645
O5 B3 O5' 59.3(5) 5_645 5_645
O5 B3 O5' 172(2) . 5_645
O5' B3 O5' 119.4(3) 9_654 5_645
O5' B3 O5' 119.4(3) . 5_645
O5 B3 O6 93.6(11) 9_654 .
O5 B3 O6 93.6(11) 5_645 .
O5 B3 O6 93.6(11) . .
O5' B3 O6 94.3(11) 9_654 .
O5' B3 O6 94.3(11) . .
O5' B3 O6 94.3(11) 5_645 .
B3 O6 B3 109.471(1) . 4
B3 O6 B3 109.5 . 2_755
B3 O6 B3 109.471(1) 4 2_755
B3 O6 B3 109.471(1) . 3_755
B3 O6 B3 109.471(1) 4 3_755
B3 O6 B3 109.471(1) 2_755 3_755
O4' B2 O4' 114.2(10) . 2_755
O4' B2 O5' 107.2(5) . 2_755
O4' B2 O5' 108.8(5) 2_755 2_755
O4' B2 O5' 108.8(5) . .
O4' B2 O5' 107.2(5) 2_755 .
O5' B2 O5' 110.7(7) 2_755 .
O4' B2 O5 162.5(5) . 2_755
O4' B2 O5 71.2(5) 2_755 2_755
O5' B2 O5 56.1(5) 2_755 2_755
O5' B2 O5 84.1(5) . 2_755
O4' B2 O5 71.2(5) . .
O4' B2 O5 162.5(5) 2_755 .
O5' B2 O5 84.1(5) 2_755 .
O5' B2 O5 56.1(5) . .
O5 B2 O5 109.0(7) 2_755 .
O4' B2 O4 87.8(7) . 2_755
O4' B2 O4 55.2(6) 2_755 2_755
O5' B2 O4 162.3(5) 2_755 2_755
O5' B2 O4 71.7(5) . 2_755
O5 B2 O4 107.9(5) 2_755 2_755
O5 B2 O4 110.1(5) . 2_755
O4' B2 O4 55.2(6) . .
O4' B2 O4 87.8(7) 2_755 .
O5' B2 O4 71.7(5) 2_755 .
O5' B2 O4 162.3(5) . .
O5 B2 O4 110.1(5) 2_755 .
O5 B2 O4 107.9(5) . .
O4 B2 O4 111.6(9) 2_755 .
O4' B2 Gd1 60.1(4) . .
O4' B2 Gd1 145.9(5) 2_755 .
O5' B2 Gd1 51.5(3) 2_755 .
O5' B2 Gd1 106.2(4) . .
O5 B2 Gd1 105.6(4) 2_755 .
O5 B2 Gd1 51.6(3) . .
O4 B2 Gd1 145.9(4) 2_755 .
O4 B2 Gd1 60.8(4) . .
O4' B2 Gd1 145.9(5) . 2_755
O4' B2 Gd1 60.1(4) 2_755 2_755
O5' B2 Gd1 106.2(4) 2_755 2_755
O5' B2 Gd1 51.5(3) . 2_755
O5 B2 Gd1 51.6(3) 2_755 2_755
O5 B2 Gd1 105.6(4) . 2_755
O4 B2 Gd1 60.8(4) 2_755 2_755
O4 B2 Gd1 145.9(4) . 2_755
Gd1 B2 Gd1 144.7(3) . 2_755
B1' O3 B1' 129.2(19) 2_755 .
B1' O3 B1 117.4(13) 2_755 .
B1' O3 B1 35.3(13) . .
B1' O3 B1 35.3(13) 2_755 2_755
B1' O3 B1 117.4(13) . 2_755
B1 O3 B1 130.9(18) . 2_755
B1 O4 B2 126.7(12) . .
B1 O4 Gd1 117.4(11) . .
B2 O4 Gd1 90.7(5) . .
B3 O5 B2 120.1(7) . .
B3 O5 Gd1 127.3(7) . .
B2 O5 Gd1 100.5(4) . .
O2 B1 O4 125.6(18) . .
O2 B1 O3 115.4(16) . .
O4 B1 O3 106.9(15) . .
B3 O5' B2 119.2(7) . .
B3 O5' Gd1 126.7(7) . 2_755
B2 O5' Gd1 100.7(4) . 2_755
B1' O4' B2 124.9(12) . .
B1' O4' Gd1 118.3(11) . .
B2 O4' Gd1 91.6(6) . .
O2' B1' O4' 127.0(19) . .
O2' B1' O3 115.0(17) . .
O4' B1' O3 109.2(16) . .

loop_
_geom_bond_atom_site_label_1
_geom_bond_atom_site_label_2
_geom_bond_distance
_geom_bond_site_symmetry_2
Gd1 O5' 2.437(8) 8_645
Gd1 O5' 2.437(8) 9_654
Gd1 O5' 2.437(8) 2_755
Gd1 O5 2.441(8) 7_665
Gd1 O5 2.441(8) .
Gd1 O5 2.441(8) 10_656
Gd1 O4' 2.655(11) 7_665
Gd1 O4' 2.655(11) .
Gd1 O4' 2.655(11) 10_656
Gd1 O4 2.673(11) 7_665
Gd1 O4 2.673(11) 10_656
Gd1 O4 2.673(11) .
B3 O5 1.374(9) 9_654
B3 O5 1.374(9) 5_645
B3 O5 1.374(9) .
B3 O5' 1.388(9) 9_654
B3 O5' 1.388(9) .
B3 O5' 1.388(9) 5_645
B3 O6 1.94(2) .
O6 B3 1.94(2) 4
O6 B3 1.94(2) 2_755
O6 B3 1.94(2) 3_755
B2 O4' 1.452(12) .
B2 O4' 1.452(12) 2_755
B2 O5' 1.453(11) 2_755
B2 O5' 1.453(11) .
B2 O5 1.455(10) 2_755
B2 O5 1.455(10) .
B2 O4 1.459(12) 2_755
B2 O4 1.459(12) .
B2 Gd1 3.061(2) 2_755
O3 B1' 1.47(2) 2_755
O3 B1' 1.47(2) .
O3 B1 1.48(2) .
O3 B1 1.48(2) 2_755
O4 B1 1.44(2) .
O2 B1 1.31(3) .
O5' Gd1 2.437(8) 2_755
O4' B1' 1.45(3) .
O2' B1' 1.35(3) .

loop_
_platon_squeeze_void_nr
_platon_squeeze_void_average_x
_platon_squeeze_void_average_y
_platon_squeeze_void_average_z
_platon_squeeze_void_volume
_platon_squeeze_void_count_electrons
1 -0.011 -0.005 0.493 3488.2 328.6
